data_7217117
loop_
_publ_author_name
'Yan, Zhi-Hao'
'Han, Lu-Lu'
'Zhao, Ya-Qin'
'Li, Xiao-Yu'
'Wang, Xing-Po'
'Wang, Lei'
'Sun, Di'

_publ_section_title
;
 Three mixed-ligand coordination networks modulated by flexible N-donor
 ligands: syntheses, topological structures, and temperature-sensitive
 luminescence properties
;
_journal_issue 37
_journal_name_full CrystEngComm
_journal_page_first 8747
_journal_paper_doi 10.1039/C4CE01270D
_journal_volume 16
_journal_year 2014
_chemical_formula_sum 'C15 H10 Br4 N6 O4 Zn'
_chemical_formula_weight 723.30
_chemical_name_systematic
; 
 ? 
;
_space_group_crystal_system monoclinic
_space_group_IT_number 14
_space_group_name_Hall '-P 2ybc'
_space_group_name_H-M_alt 'P 1 21/c 1'
_symmetry_space_group_name_Hall '-P 2ybc'
_symmetry_space_group_name_H-M 'P 1 21/c 1'
_atom_sites_solution_hydrogens geom
_atom_sites_solution_primary direct
_atom_sites_solution_secondary difmap
_audit_creation_method SHELXL-97
_cell_angle_alpha 90.00
_cell_angle_beta 91.914(2)
_cell_angle_gamma 90.00
_cell_formula_units_Z 4
_cell_length_a 9.6238(8)
_cell_length_b 17.2400(14)
_cell_length_c 12.7886(10)
_cell_measurement_temperature 298(2)
_cell_volume 2120.6(3)
_computing_structure_refinement 'SHELXL-97 (Sheldrick, 1997)'
_computing_structure_solution 'SHELXS-97 (Sheldrick, 1990)'
_diffrn_ambient_temperature 298(2)
_diffrn_measured_fraction_theta_full 0.993
_diffrn_measured_fraction_theta_max 0.993
_diffrn_radiation_monochromator graphite
_diffrn_radiation_source 'fine-focus sealed tube'
_diffrn_radiation_type MoK\a
_diffrn_radiation_wavelength 0.71073
_diffrn_reflns_av_R_equivalents 0.0450
_diffrn_reflns_av_sigmaI/netI 0.0591
_diffrn_reflns_limit_h_max 10
_diffrn_reflns_limit_h_min -11
_diffrn_reflns_limit_k_max 20
_diffrn_reflns_limit_k_min -20
_diffrn_reflns_limit_l_max 9
_diffrn_reflns_limit_l_min -15
_diffrn_reflns_number 9882
_diffrn_reflns_theta_full 25.00
_diffrn_reflns_theta_max 25.00
_diffrn_reflns_theta_min 2.12
_exptl_absorpt_coefficient_mu 8.731
_exptl_absorpt_correction_T_max 0.5801
_exptl_absorpt_correction_T_min 0.3745
_exptl_absorpt_correction_type multi-scan
_exptl_absorpt_process_details sadabs
_exptl_crystal_density_diffrn 2.265
_exptl_crystal_density_method 'not measured'
_exptl_crystal_F_000 1376
_exptl_crystal_size_max 0.14
_exptl_crystal_size_mid 0.08
_exptl_crystal_size_min 0.07
_refine_diff_density_max 0.556
_refine_diff_density_min -0.533
_refine_diff_density_rms 0.106
_refine_ls_extinction_method none
_refine_ls_goodness_of_fit_ref 0.955
_refine_ls_hydrogen_treatment mixed
_refine_ls_matrix_type full
_refine_ls_number_parameters 271
_refine_ls_number_reflns 3711
_refine_ls_number_restraints 0
_refine_ls_restrained_S_all 0.955
_refine_ls_R_factor_all 0.0618
_refine_ls_R_factor_gt 0.0341
_refine_ls_shift/su_max 0.001
_refine_ls_shift/su_mean 0.000
_refine_ls_structure_factor_coef Fsqd
_refine_ls_weighting_details 'calc w=1/[\s^2^(Fo^2^)+(0.0327P)^2^+0.0000P] where P=(Fo^2^+2Fc^2^)/3'
_refine_ls_weighting_scheme calc
_refine_ls_wR_factor_gt 0.0683
_refine_ls_wR_factor_ref 0.0773
_reflns_number_gt 2597
_reflns_number_total 3711
_reflns_threshold_expression >2sigma(I)
_cod_data_source_file c4ce01270d2.cif
_cod_data_source_block p3
_cod_depositor_comments 'Adding full bibliography for 7217115--7217117.cif.'
_cod_database_code 7217117

loop_
_symmetry_equiv_pos_as_xyz
'x, y, z'
'-x, y+1/2, -z+1/2'
'-x, -y, -z'
'x, -y-1/2, z-1/2'

loop_
_atom_site_label
_atom_site_type_symbol
_atom_site_fract_x
_atom_site_fract_y
_atom_site_fract_z
_atom_site_U_iso_or_equiv
_atom_site_adp_type
_atom_site_occupancy
_atom_site_symmetry_multiplicity
_atom_site_calc_flag
_atom_site_refinement_flags
Br1 Br 1.09837(5) -0.03139(3) 0.86900(4) 0.04547(16) Uani 1 1 d .
Br2 Br 1.22878(5) -0.11566(3) 0.65694(4) 0.04993(17) Uani 1 1 d .
Br3 Br 0.70149(6) -0.10564(3) 0.45508(5) 0.05650(18) Uani 1 1 d .
Br4 Br 0.57509(5) -0.01229(3) 0.65887(5) 0.06018(19) Uani 1 1 d .
Zn1 Zn 1.12822(6) -0.15741(3) 0.29449(4) 0.03993(17) Uani 1 1 d .
C14 C 1.0396(4) -0.0880(2) 0.6604(3) 0.0299(11) Uani 1 1 d .
C12 C 0.8468(5) -0.0269(2) 0.7459(3) 0.0302(11) Uani 1 1 d .
O3 O 0.7515(4) -0.00929(18) 0.9141(3) 0.0493(10) Uani 1 1 d .
O2 O 1.0081(4) -0.21429(18) 0.4699(3) 0.0462(9) Uani 1 1 d .
O1 O 1.0628(4) -0.09665(17) 0.4118(3) 0.0449(9) Uani 1 1 d .
C13 C 0.9857(5) -0.0515(2) 0.7477(3) 0.0296(10) Uani 1 1 d .
C10 C 0.8152(5) -0.0828(2) 0.5746(4) 0.0348(11) Uani 1 1 d .
C9 C 0.9540(5) -0.1039(2) 0.5734(3) 0.0306(11) Uani 1 1 d .
O4 O 0.7950(3) 0.09583(17) 0.8204(2) 0.0399(8) Uani 1 1 d .
C11 C 0.7631(4) -0.0437(2) 0.6594(4) 0.0335(11) Uani 1 1 d .
N6 N 0.2865(4) -0.2738(2) -0.1617(3) 0.0419(10) Uani 1 1 d .
C6 C 0.4115(6) -0.2709(3) -0.2064(5) 0.0568(16) Uani 1 1 d .
H6 H 0.4385 -0.3059 -0.2572 0.068 Uiso 1 1 calc R
N5 N 0.4911(5) -0.2146(3) -0.1722(4) 0.0644(14) Uani 1 1 d .
C15 C 0.7934(5) 0.0230(3) 0.8357(4) 0.0363(12) Uani 1 1 d .
C7 C 0.2915(5) -0.2157(3) -0.0942(4) 0.0404(12) Uani 1 1 d .
H7 H 0.2208 -0.2023 -0.0498 0.048 Uiso 1 1 calc R
C5 C 0.4654(5) -0.1117(3) -0.0418(4) 0.0502(14) Uani 1 1 d .
H5A H 0.3877 -0.0834 -0.0141 0.060 Uiso 1 1 calc R
H5B H 0.5125 -0.0777 -0.0894 0.060 Uiso 1 1 calc R
C8 C 1.0125(5) -0.1433(3) 0.4785(4) 0.0364(12) Uani 1 1 d .
N4 N 0.4127(4) -0.1794(2) -0.0994(3) 0.0423(10) Uani 1 1 d .
N1 N 0.9612(4) -0.1982(2) 0.2156(3) 0.0390(10) Uani 1 1 d .
N2 N 0.7866(4) -0.1934(2) 0.1033(3) 0.0409(10) Uani 1 1 d .
C2 C 0.9157(5) -0.1715(3) 0.1234(4) 0.0372(12) Uani 1 1 d .
H2 H 0.9680 -0.1415 0.0789 0.045 Uiso 1 1 calc R
N3 N 0.7411(5) -0.2378(3) 0.1836(4) 0.0563(13) Uani 1 1 d .
C3 C 0.6957(5) -0.1746(3) 0.0129(4) 0.0442(13) Uani 1 1 d .
H3A H 0.6706 -0.2219 -0.0241 0.053 Uiso 1 1 calc R
H3B H 0.7451 -0.1414 -0.0346 0.053 Uiso 1 1 calc R
C4 C 0.5643(5) -0.1336(3) 0.0467(4) 0.0547(15) Uani 1 1 d .
H4A H 0.5162 -0.1672 0.0944 0.066 Uiso 1 1 calc R
H4B H 0.5908 -0.0870 0.0849 0.066 Uiso 1 1 calc R
C1 C 0.8485(6) -0.2386(3) 0.2475(4) 0.0555(16) Uani 1 1 d .
H1 H 0.8486 -0.2650 0.3109 0.067 Uiso 1 1 calc R

loop_
_atom_site_aniso_label
_atom_site_aniso_U_11
_atom_site_aniso_U_22
_atom_site_aniso_U_33
_atom_site_aniso_U_23
_atom_site_aniso_U_13
_atom_site_aniso_U_12
Br1 0.0412(3) 0.0541(3) 0.0402(3) -0.0084(2) -0.0120(2) 0.0096(2)
Br2 0.0302(3) 0.0687(4) 0.0509(4) -0.0020(3) 0.0028(2) 0.0121(3)
Br3 0.0584(4) 0.0560(3) 0.0531(4) -0.0127(3) -0.0271(3) 0.0100(3)
Br4 0.0284(3) 0.0757(4) 0.0758(5) -0.0176(3) -0.0085(3) 0.0122(3)
Zn1 0.0478(4) 0.0367(3) 0.0354(4) -0.0009(3) 0.0031(3) 0.0026(3)
C14 0.026(3) 0.033(2) 0.031(3) 0.004(2) 0.003(2) 0.0005(19)
C12 0.032(3) 0.026(2) 0.032(3) 0.004(2) 0.005(2) 0.001(2)
O3 0.061(3) 0.048(2) 0.040(2) 0.0041(18) 0.0196(19) -0.0030(18)
O2 0.064(2) 0.0293(19) 0.046(2) -0.0006(15) 0.0136(18) -0.0008(16)
O1 0.065(2) 0.0320(18) 0.038(2) 0.0023(16) 0.0145(18) -0.0043(16)
C13 0.032(3) 0.029(2) 0.027(3) 0.004(2) -0.003(2) -0.003(2)
C10 0.035(3) 0.033(3) 0.035(3) 0.004(2) -0.008(2) 0.002(2)
C9 0.041(3) 0.027(2) 0.024(3) 0.002(2) 0.006(2) 0.000(2)
O4 0.049(2) 0.0299(18) 0.042(2) 0.0021(14) 0.0123(16) 0.0028(15)
C11 0.022(3) 0.034(3) 0.044(3) 0.003(2) -0.005(2) -0.002(2)
N6 0.041(3) 0.041(2) 0.044(3) -0.006(2) 0.001(2) 0.0005(19)
C6 0.041(4) 0.063(4) 0.066(4) -0.023(3) 0.012(3) 0.001(3)
N5 0.040(3) 0.089(4) 0.065(4) -0.024(3) 0.016(2) -0.002(3)
C15 0.029(3) 0.044(3) 0.036(3) -0.001(2) 0.002(2) 0.001(2)
C7 0.033(3) 0.045(3) 0.044(3) -0.001(2) 0.008(2) 0.001(2)
C5 0.035(3) 0.041(3) 0.075(4) -0.013(3) 0.009(3) 0.000(2)
C8 0.036(3) 0.039(3) 0.034(3) 0.002(2) 0.000(2) 0.000(2)
N4 0.034(3) 0.047(2) 0.046(3) -0.009(2) 0.006(2) 0.005(2)
N1 0.046(3) 0.040(2) 0.031(3) -0.001(2) 0.006(2) 0.001(2)
N2 0.044(3) 0.041(2) 0.038(3) -0.006(2) 0.007(2) -0.005(2)
C2 0.040(3) 0.035(3) 0.038(3) -0.002(2) 0.009(2) -0.002(2)
N3 0.057(3) 0.066(3) 0.046(3) 0.008(2) 0.006(3) -0.023(3)
C3 0.048(3) 0.045(3) 0.039(3) -0.004(2) 0.000(3) -0.003(2)
C4 0.043(4) 0.057(3) 0.064(4) -0.020(3) 0.003(3) -0.001(3)
C1 0.069(5) 0.054(3) 0.044(4) 0.008(3) 0.011(3) -0.011(3)

loop_
_atom_type_symbol
_atom_type_description
_atom_type_scat_dispersion_real
_atom_type_scat_dispersion_imag
_atom_type_scat_source
C C 0.0033 0.0016 'International Tables Vol C Tables 4.2.6.8 and 6.1.1.4'
H H 0.0000 0.0000 'International Tables Vol C Tables 4.2.6.8 and 6.1.1.4'
Br Br -0.2901 2.4595 'International Tables Vol C Tables 4.2.6.8 and 6.1.1.4'
N N 0.0061 0.0033 'International Tables Vol C Tables 4.2.6.8 and 6.1.1.4'
O O 0.0106 0.0060 'International Tables Vol C Tables 4.2.6.8 and 6.1.1.4'
Zn Zn 0.2839 1.4301 'International Tables Vol C Tables 4.2.6.8 and 6.1.1.4'

loop_
_geom_angle_atom_site_label_1
_geom_angle_atom_site_label_2
_geom_angle_atom_site_label_3
_geom_angle
_geom_angle_site_symmetry_1
_geom_angle_site_symmetry_3
O1 Zn1 O4 114.93(12) . 3_756
O1 Zn1 N6 111.47(16) . 4_656
O4 Zn1 N6 103.11(15) 3_756 4_656
O1 Zn1 N1 107.59(15) . .
O4 Zn1 N1 97.38(15) 3_756 .
N6 Zn1 N1 121.77(16) 4_656 .
C9 C14 C13 120.2(4) . .
C9 C14 Br2 118.6(3) . .
C13 C14 Br2 121.2(3) . .
C11 C12 C13 118.8(4) . .
C11 C12 C15 121.1(4) . .
C13 C12 C15 119.9(4) . .
C8 O1 Zn1 108.3(3) . .
C14 C13 C12 120.1(4) . .
C14 C13 Br1 121.3(3) . .
C12 C13 Br1 118.5(3) . .
C9 C10 C11 120.7(4) . .
C9 C10 Br3 118.0(3) . .
C11 C10 Br3 121.3(3) . .
C10 C9 C14 119.0(4) . .
C10 C9 C8 120.7(4) . .
C14 C9 C8 120.3(4) . .
C15 O4 Zn1 130.7(3) . 3_756
C12 C11 C10 120.9(4) . .
C12 C11 Br4 118.5(3) . .
C10 C11 Br4 120.6(3) . .
C7 N6 C6 103.6(4) . .
C7 N6 Zn1 130.1(3) . 4_455
C6 N6 Zn1 125.9(4) . 4_455
N5 C6 N6 114.0(5) . .
C6 N5 N4 103.3(4) . .
O3 C15 O4 125.5(4) . .
O3 C15 C12 118.9(4) . .
O4 C15 C12 115.6(4) . .
N6 C7 N4 109.7(4) . .
N4 C5 C4 112.3(4) . .
O2 C8 O1 125.4(5) . .
O2 C8 C9 120.4(4) . .
O1 C8 C9 114.3(4) . .
C7 N4 N5 109.4(4) . .
C7 N4 C5 129.9(4) . .
N5 N4 C5 120.7(4) . .
C2 N1 C1 101.6(4) . .
C2 N1 Zn1 124.3(3) . .
C1 N1 Zn1 131.7(4) . .
C2 N2 N3 109.7(4) . .
C2 N2 C3 128.9(4) . .
N3 N2 C3 121.4(4) . .
N2 C2 N1 110.9(4) . .
C1 N3 N2 102.2(4) . .
N2 C3 C4 111.0(4) . .
C5 C4 C3 114.4(4) . .
N3 C1 N1 115.6(5) . .

loop_
_geom_bond_atom_site_label_1
_geom_bond_atom_site_label_2
_geom_bond_distance
_geom_bond_site_symmetry_2
Br1 C13 1.895(4) .
Br2 C14 1.884(4) .
Br3 C10 1.891(5) .
Br4 C11 1.888(4) .
Zn1 O1 1.952(3) .
Zn1 O4 1.976(3) 3_756
Zn1 N6 1.995(4) 4_656
Zn1 N1 1.997(4) .
C14 C9 1.389(6) .
C14 C13 1.397(6) .
C12 C11 1.377(6) .
C12 C13 1.402(6) .
C12 C15 1.538(6) .
O3 C15 1.227(5) .
O2 C8 1.229(5) .
O1 C8 1.279(5) .
C10 C9 1.385(6) .
C10 C11 1.385(6) .
C9 C8 1.515(6) .
O4 C15 1.270(5) .
O4 Zn1 1.976(3) 3_756
N6 C7 1.323(6) .
N6 C6 1.350(6) .
N6 Zn1 1.995(4) 4_455
C6 N5 1.304(7) .
N5 N4 1.360(5) .
C7 N4 1.328(6) .
C5 N4 1.461(6) .
C5 C4 1.503(7) .
N1 C2 1.327(6) .
N1 C1 1.362(6) .
N2 C2 1.315(6) .
N2 N3 1.366(5) .
N2 C3 1.462(6) .
N3 C1 1.295(7) .
C3 C4 1.524(7) .
